data_4515153
loop_
_publ_author_name
'Salbego, Paulo R. S.'
'Bender, Caroline R.'
'Orlando, Tain\'ara'
'Moraes, Guilherme A.'
'Copetti, Jo\~ao P P'
'Weimer, Gustavo H.'
'Bonacorso, Helio G.'
'Zanatta, Nilo'
'Hoerner, Manfredo'
'Martins, Marcos A. P.'

_publ_section_title
;
 Supramolecular Similarity in Polymorphs: Use of Similarity Indices
 (I<sup>X</sup>).
;
_journal_issue 6
_journal_name_full 'ACS omega'
_journal_page_first 9697
_journal_page_last 9709
_journal_paper_doi 10.1021/acsomega.8b03660
_journal_volume 4
_journal_year 2019
_chemical_absolute_configuration unk
_chemical_formula_moiety 'C12 H11 N3'
_chemical_formula_sum 'C12 H11 N3'
_chemical_formula_weight 197.24
_chemical_melting_point 369
_chemical_name_common 1,3-Diphenyltriaz-1-ene
_chemical_name_systematic 1,3-Diphenyltriaz-1-ene
_space_group_IT_number 4
_space_group_name_Hall 'P 2yb'
_space_group_name_H-M_alt 'P 1 21 1'
_symmetry_cell_setting monoclinic
_symmetry_Int_Tables_number 4
_symmetry_space_group_name_Hall 'P 2yb'
_symmetry_space_group_name_H-M 'P 1 21 1'
_atom_sites_solution_hydrogens mixed
_atom_sites_solution_primary direct
_atom_sites_solution_secondary difmap
_audit_conform_dict_location ftp://ftp.iucr.org/pub/cif_core.dic
_audit_conform_dict_name cif_core.dic
_audit_conform_dict_version 2.4.5
_audit_creation_date 2018-11-20T11:07:13-00:00
_audit_creation_method 'WinGX routine CIF_UPDATE'
_cell_angle_alpha 90
_cell_angle_beta 114.6390(10)
_cell_angle_gamma 90
_cell_formula_units_Z 2
_cell_length_a 10.0093(4)
_cell_length_b 5.0606(2)
_cell_length_c 11.3529(4)
_cell_measurement_reflns_used 8114
_cell_measurement_temperature 295(2)
_cell_measurement_theta_max 26.84
_cell_measurement_theta_min 2.29
_cell_measurement_wavelength 0.71073
_cell_volume 522.70(3)
_computing_cell_refinement 'BRUKER SAINT'
_computing_data_collection 'BRUKER APEX-III'
_computing_data_reduction 'BRUKER SOFTWARE'
_computing_molecular_graphics 'ORTEP-3 (Farrugia, 2000)'
_computing_publication_material 'SHELXL-97 (Sheldrick, 1997)'
_computing_structure_refinement 'SHELXL-2018/1 (Sheldrick, 2018)'
_computing_structure_solution 'SHELXT 2014/5 (Sheldrick, 2014)'
_diffrn_ambient_temperature 295(2)
_diffrn_detector_area_resol_mean none
_diffrn_measured_fraction_theta_full 0.993
_diffrn_measured_fraction_theta_max 0.995
_diffrn_measurement_device_type 'Bruker D8 Venture Photon 100 diffractometer'
_diffrn_measurement_method '2\% \f & \w scans'
_diffrn_radiation_probe x-ray
_diffrn_radiation_type MoK\a
_diffrn_radiation_wavelength 0.71073
_diffrn_reflns_av_R_equivalents 0.0364
_diffrn_reflns_av_unetI/netI 0.0195
_diffrn_reflns_Laue_measured_fraction_full 0.993
_diffrn_reflns_Laue_measured_fraction_max 0.995
_diffrn_reflns_limit_h_max 12
_diffrn_reflns_limit_h_min -12
_diffrn_reflns_limit_k_max 6
_diffrn_reflns_limit_k_min -6
_diffrn_reflns_limit_l_max 14
_diffrn_reflns_limit_l_min -14
_diffrn_reflns_number 23741
_diffrn_reflns_point_group_measured_fraction_full 0.994
_diffrn_reflns_point_group_measured_fraction_max 0.995
_diffrn_reflns_theta_full 25.242
_diffrn_reflns_theta_max 27.114
_diffrn_reflns_theta_min 2.239
_diffrn_source 'fine-focus sealed tube'
_diffrn_standards_number 0
_exptl_absorpt_coefficient_mu 0.078
_exptl_absorpt_correction_T_max 0.7455
_exptl_absorpt_correction_T_min 0.7111
_exptl_absorpt_correction_type multi-scan
_exptl_absorpt_process_details SADABS
_exptl_crystal_colour orange
_exptl_crystal_density_diffrn 1.253
_exptl_crystal_density_meas ?
_exptl_crystal_density_method 'not measured'
_exptl_crystal_description plate
_exptl_crystal_F_000 208
_exptl_crystal_size_max 0.343
_exptl_crystal_size_mid 0.27
_exptl_crystal_size_min 0.028
_exptl_transmission_factor_max none
_exptl_transmission_factor_min none
_refine_diff_density_max 0.33
_refine_diff_density_min -0.165
_refine_diff_density_rms 0.04
_refine_ls_abs_structure_details
;
 Flack x determined using 719 quotients [(I+)-(I-)]/[(I+)+(I-)]
 (Parsons, Flack and Wagner, Acta Cryst. B69 (2013) 249-259).
;
_refine_ls_abs_structure_Flack 0.1(7)
_refine_ls_extinction_method none
_refine_ls_goodness_of_fit_ref 1.09
_refine_ls_hydrogen_treatment mixed
_refine_ls_matrix_type full
_refine_ls_number_constraints 0
_refine_ls_number_parameters 140
_refine_ls_number_reflns 2311
_refine_ls_number_restraints 1
_refine_ls_restrained_S_all 1.09
_refine_ls_R_factor_all 0.0638
_refine_ls_R_factor_gt 0.0509
_refine_ls_shift/su_max 0
_refine_ls_shift/su_mean 0
_refine_ls_structure_factor_coef Fsqd
_refine_ls_weighting_details 'w=1/[\s^2^(Fo^2^)+(0.0814P)^2^+0.0857P] where P=(Fo^2^+2Fc^2^)/3'
_refine_ls_weighting_scheme calc
_refine_ls_wR_factor_gt 0.14
_refine_ls_wR_factor_ref 0.1477
_reflns_Friedel_coverage 0.794
_reflns_Friedel_fraction_full 0.994
_reflns_Friedel_fraction_max 0.995
_reflns_number_gt 1911
_reflns_number_total 2311
_reflns_threshold_expression 'I > 2\s(I)'
_cod_data_source_file ao8b03660_si_001.cif
_cod_data_source_block shelx
_cod_depositor_comments
;
The following automatic conversions were performed:

'_chemical_melting_point' value '369 K' was changed to '369' - the
value should be numeric and without a unit designator.

'_exptl_crystal_density_meas' value 'none' was changed to '?' - the
value is perceived as not measured.

Automatic conversion script
Id: cif_fix_values 4973 2017-02-22 13:04:09Z antanas 
;
_cod_original_sg_symbol_H-M 'P 21'
_cod_database_code 4515153
_shelx_estimated_absorpt_t_min 0.974
_shelx_estimated_absorpt_t_max 0.998
_shelx_shelxl_version_number 2018/1

loop_
_symmetry_equiv_pos_as_xyz
'x, y, z'
'-x, y+1/2, -z'

loop_
_atom_site_label
_atom_site_type_symbol
_atom_site_fract_x
_atom_site_fract_y
_atom_site_fract_z
_atom_site_U_iso_or_equiv
_atom_site_adp_type
_atom_site_occupancy
_atom_site_site_symmetry_order
_atom_site_calc_flag
_atom_site_refinement_flags_posn
_atom_site_refinement_flags_adp
N3 N 0.5858(2) 0.6332(5) 0.1628(2) 0.0426(6) Uani 1 1 d . .
N2 N 0.5038(2) 0.4942(5) 0.1991(2) 0.0408(5) Uani 1 1 d . .
N1 N 0.4254(3) 0.3164(5) 0.1129(2) 0.0440(6) Uani 1 1 d . .
C10 C 0.8454(4) 1.1967(8) 0.4316(3) 0.0614(9) Uani 1 1 d . .
H10 H 0.903683 1.322309 0.490351 0.074 Uiso 1 1 calc R U
C9 C 0.8561(3) 1.1589(7) 0.3165(3) 0.0585(8) Uani 1 1 d . .
H9 H 0.921265 1.260203 0.296311 0.07 Uiso 1 1 calc R U
C8 C 0.7702(3) 0.9703(6) 0.2304(3) 0.0510(7) Uani 1 1 d . .
H8 H 0.778769 0.943984 0.152766 0.061 Uiso 1 1 calc R U
C7 C 0.6716(3) 0.8201(6) 0.2581(2) 0.0403(6) Uani 1 1 d . .
C1 C 0.3267(3) 0.1543(5) 0.1372(3) 0.0394(6) Uani 1 1 d . .
C6 C 0.3064(3) 0.1797(7) 0.2505(3) 0.0516(7) Uani 1 1 d . .
H6 H 0.358781 0.305123 0.312451 0.062 Uiso 1 1 calc R U
C5 C 0.2070(4) 0.0153(8) 0.2696(3) 0.0619(8) Uani 1 1 d . .
H5 H 0.192456 0.032349 0.345012 0.074 Uiso 1 1 calc R U
C4 C 0.1294(4) -0.1722(8) 0.1803(3) 0.0610(9) Uani 1 1 d . .
H4 H 0.063745 -0.282506 0.195181 0.073 Uiso 1 1 calc R U
C3 C 0.1499(3) -0.1948(7) 0.0687(3) 0.0562(8) Uani 1 1 d . .
H3 H 0.097151 -0.320864 0.007284 0.067 Uiso 1 1 calc R U
C2 C 0.2480(3) -0.0326(6) 0.0463(3) 0.0473(7) Uani 1 1 d . .
H2 H 0.260972 -0.049472 -0.029896 0.057 Uiso 1 1 calc R U
C12 C 0.6612(4) 0.8602(7) 0.3746(3) 0.0555(8) Uani 1 1 d . .
H12 H 0.595843 0.760419 0.395203 0.067 Uiso 1 1 calc R U
C11 C 0.7475(4) 1.0474(8) 0.4596(3) 0.0674(10) Uani 1 1 d . .
H11 H 0.739798 1.073782 0.537631 0.081 Uiso 1 1 calc R U
H1 H 0.434(3) 0.299(8) 0.039(3) 0.059(9) Uiso 1 1 d . .

loop_
_atom_site_aniso_label
_atom_site_aniso_U_11
_atom_site_aniso_U_22
_atom_site_aniso_U_33
_atom_site_aniso_U_23
_atom_site_aniso_U_13
_atom_site_aniso_U_12
N3 0.0438(12) 0.0455(13) 0.0432(11) 0.0008(11) 0.0228(10) 0.0001(11)
N2 0.0417(11) 0.0407(12) 0.0412(11) 0.0013(11) 0.0184(9) 0.0021(11)
N1 0.0500(13) 0.0473(13) 0.0406(12) -0.0046(12) 0.0246(10) -0.0047(12)
C10 0.0577(18) 0.0520(19) 0.0645(19) -0.0108(17) 0.0154(15) -0.0044(16)
C9 0.0472(16) 0.0527(19) 0.074(2) 0.0032(18) 0.0237(15) -0.0060(15)
C8 0.0476(16) 0.0559(18) 0.0526(16) 0.0009(16) 0.0241(13) -0.0014(15)
C7 0.0402(13) 0.0389(13) 0.0388(13) 0.0031(12) 0.0137(11) 0.0037(12)
C1 0.0378(12) 0.0373(14) 0.0446(14) 0.0086(12) 0.0186(11) 0.0056(11)
C6 0.0615(17) 0.0516(17) 0.0478(15) 0.0010(14) 0.0287(14) -0.0025(16)
C5 0.0719(19) 0.065(2) 0.0630(18) 0.0131(18) 0.0424(16) 0.0007(19)
C4 0.0547(17) 0.0535(19) 0.082(2) 0.0172(19) 0.0355(16) -0.0019(17)
C3 0.0497(16) 0.0432(16) 0.073(2) -0.0013(16) 0.0231(15) -0.0053(15)
C2 0.0481(15) 0.0451(16) 0.0507(15) -0.0018(15) 0.0225(13) 0.0012(14)
C12 0.0661(19) 0.054(2) 0.0519(16) -0.0043(16) 0.0299(15) -0.0109(17)
C11 0.086(2) 0.067(2) 0.0536(17) -0.0140(18) 0.0328(17) -0.012(2)

loop_
_atom_type_symbol
_atom_type_description
_atom_type_scat_dispersion_real
_atom_type_scat_dispersion_imag
_atom_type_scat_source
C C 0.0033 0.0016 'International Tables Vol C Tables 4.2.6.8 and 6.1.1.4'
H H 0 0 'International Tables Vol C Tables 4.2.6.8 and 6.1.1.4'
N N 0.0061 0.0033 'International Tables Vol C Tables 4.2.6.8 and 6.1.1.4'

loop_
_geom_angle_atom_site_label_1
_geom_angle_atom_site_label_2
_geom_angle_atom_site_label_3
_geom_angle
N2 N3 C7 112.83(19)
N3 N2 N1 113.7(2)
N2 N1 C1 120.3(2)
N2 N1 H1 121(2)
C1 N1 H1 119(2)
C9 C10 C11 119.4(3)
C9 C10 H10 120.3
C11 C10 H10 120.3
C10 C9 C8 119.9(3)
C10 C9 H9 120
C8 C9 H9 120
C9 C8 C7 120.8(3)
C9 C8 H8 119.6
C7 C8 H8 119.6
C8 C7 C12 118.8(3)
C8 C7 N3 117.0(2)
C12 C7 N3 124.1(3)
C2 C1 C6 119.9(3)
C2 C1 N1 118.9(2)
C6 C1 N1 121.2(3)
C5 C6 C1 118.9(3)
C5 C6 H6 120.6
C1 C6 H6 120.6
C4 C5 C6 121.6(3)
C4 C5 H5 119.2
C6 C5 H5 119.2
C5 C4 C3 119.0(3)
C5 C4 H4 120.5
C3 C4 H4 120.5
C4 C3 C2 120.8(3)
C4 C3 H3 119.6
C2 C3 H3 119.6
C1 C2 C3 119.8(3)
C1 C2 H2 120.1
C3 C2 H2 120.1
C11 C12 C7 119.8(3)
C11 C12 H12 120.1
C7 C12 H12 120.1
C12 C11 C10 121.2(3)
C12 C11 H11 119.4
C10 C11 H11 119.4

loop_
_geom_bond_atom_site_label_1
_geom_bond_atom_site_label_2
_geom_bond_distance
N3 N2 1.272(3)
N3 C7 1.424(3)
N2 N1 1.320(3)
N1 C1 1.398(3)
N1 H1 0.89(3)
C10 C9 1.369(5)
C10 C11 1.375(5)
C10 H10 0.93
C9 C8 1.380(5)
C9 H9 0.93
C8 C7 1.382(4)
C8 H8 0.93
C7 C12 1.385(4)
C1 C2 1.380(4)
C1 C6 1.389(4)
C6 C5 1.381(5)
C6 H6 0.93
C5 C4 1.369(5)
C5 H5 0.93
C4 C3 1.370(5)
C4 H4 0.93
C3 C2 1.383(4)
C3 H3 0.93
C2 H2 0.93
C12 C11 1.371(5)
C12 H12 0.93
C11 H11 0.93

loop_
_geom_hbond_atom_site_label_D
_geom_hbond_atom_site_label_H
_geom_hbond_atom_site_label_A
_geom_hbond_distance_DH
_geom_hbond_distance_HA
_geom_hbond_distance_DA
_geom_hbond_angle_DHA
_geom_hbond_site_symmetry_A
_geom_hbond_publ_flag
N1 H1 N3 0.89(3) 2.37(4) 3.221(3) 162(3) 2_645 yes

loop_
_geom_torsion_atom_site_label_1
_geom_torsion_atom_site_label_2
_geom_torsion_atom_site_label_3
_geom_torsion_atom_site_label_4
_geom_torsion
C7 N3 N2 N1 -178.8(2)
N3 N2 N1 C1 -178.0(2)
C11 C10 C9 C8 -0.6(5)
C10 C9 C8 C7 0.7(5)
C9 C8 C7 C12 -0.6(5)
C9 C8 C7 N3 179.0(3)
N2 N3 C7 C8 176.5(2)
N2 N3 C7 C12 -3.9(4)
N2 N1 C1 C2 -179.0(2)
N2 N1 C1 C6 1.4(4)
C2 C1 C6 C5 0.1(4)
N1 C1 C6 C5 179.7(3)
C1 C6 C5 C4 0.5(5)
C6 C5 C4 C3 -0.7(5)
C5 C4 C3 C2 0.4(5)
C6 C1 C2 C3 -0.4(4)
N1 C1 C2 C3 180.0(3)
C4 C3 C2 C1 0.1(5)
C8 C7 C12 C11 0.3(5)
N3 C7 C12 C11 -179.2(3)
C7 C12 C11 C10 -0.2(6)
C9 C10 C11 C12 0.4(6)
